data_2223760
loop_
_publ_author_name
'Cheng, Peng-Fei'
'Wang, Chao-Jie'
'Wang, Yu-Xia'

_publ_section_title
;
 2-(3-Bromopropyl)isoindoline-1,3-dione
;
_journal_coeditor_code HB5110
_journal_issue 11
_journal_name_full 'Acta Crystallographica Section E'
_journal_page_first o2646
_journal_paper_doi 10.1107/S1600536809038021
_journal_volume 65
_journal_year 2009
_chemical_formula_iupac 'C11 H10 Br N O2'
_chemical_formula_moiety 'C11 H10 Br N O2'
_chemical_formula_sum 'C11 H10 Br N O2'
_chemical_formula_weight 268.11
_chemical_name_systematic
;
2-(3-Bromopropyl)isoindoline-1,3-dione
;
_space_group_IT_number 4
_symmetry_cell_setting monoclinic
_symmetry_space_group_name_Hall 'P 2yb'
_symmetry_space_group_name_H-M 'P 1 21 1'
_atom_sites_solution_hydrogens geom
_atom_sites_solution_primary direct
_atom_sites_solution_secondary difmap
_audit_creation_method SHELXL-97
_cell_angle_alpha 90.00
_cell_angle_beta 91.729(3)
_cell_angle_gamma 90.00
_cell_formula_units_Z 2
_cell_length_a 4.8413(7)
_cell_length_b 7.3401(11)
_cell_length_c 15.095(2)
_cell_measurement_reflns_used 1480
_cell_measurement_temperature 296(2)
_cell_measurement_theta_max 24.11
_cell_measurement_theta_min 2.78
_cell_volume 536.17(13)
_computing_cell_refinement 'SAINT-Plus (Bruker, 2001)'
_computing_data_collection 'SMART (Bruker, 2001)'
_computing_data_reduction 'SAINT-Plus (Bruker, 2001)'
_computing_molecular_graphics 'PLATON (Spek, 2009)'
_computing_publication_material 'PLATON (Spek, 2009)'
_computing_structure_refinement 'SHELXL97 (Sheldrick, 2008)'
_computing_structure_solution 'SHELXS97 (Sheldrick, 2008)'
_diffrn_ambient_temperature 296(2)
_diffrn_measured_fraction_theta_full 0.991
_diffrn_measured_fraction_theta_max 0.991
_diffrn_measurement_device_type 'Bruker SMART CCD'
_diffrn_measurement_method \w
_diffrn_radiation_monochromator graphite
_diffrn_radiation_source 'fine-focus sealed tube'
_diffrn_radiation_type MoK\a
_diffrn_radiation_wavelength 0.71073
_diffrn_reflns_av_R_equivalents 0.0182
_diffrn_reflns_av_sigmaI/netI 0.0520
_diffrn_reflns_limit_h_max 4
_diffrn_reflns_limit_h_min -5
_diffrn_reflns_limit_k_max 8
_diffrn_reflns_limit_k_min -9
_diffrn_reflns_limit_l_max 18
_diffrn_reflns_limit_l_min -17
_diffrn_reflns_number 2879
_diffrn_reflns_theta_full 25.99
_diffrn_reflns_theta_max 25.99
_diffrn_reflns_theta_min 2.70
_exptl_absorpt_coefficient_mu 3.811
_exptl_absorpt_correction_T_max 0.405
_exptl_absorpt_correction_T_min 0.333
_exptl_absorpt_correction_type multi-scan
_exptl_absorpt_process_details '(SADABS; Bruker, 2001)'
_exptl_crystal_colour colourless
_exptl_crystal_density_diffrn 1.661
_exptl_crystal_density_method 'not measured'
_exptl_crystal_description block
_exptl_crystal_F_000 268
_exptl_crystal_size_max 0.37
_exptl_crystal_size_mid 0.35
_exptl_crystal_size_min 0.29
_refine_diff_density_max 0.408
_refine_diff_density_min -0.250
_refine_ls_abs_structure_details 'Flack (1983), 763 Friedel pairs'
_refine_ls_abs_structure_Flack 0.047(11)
_refine_ls_extinction_method none
_refine_ls_goodness_of_fit_ref 1.002
_refine_ls_hydrogen_treatment constr
_refine_ls_matrix_type full
_refine_ls_number_parameters 136
_refine_ls_number_reflns 1888
_refine_ls_number_restraints 1
_refine_ls_restrained_S_all 1.001
_refine_ls_R_factor_all 0.0334
_refine_ls_R_factor_gt 0.0255
_refine_ls_shift/su_max 0.001
_refine_ls_shift/su_mean 0.000
_refine_ls_structure_factor_coef Fsqd
_refine_ls_weighting_details 'calc w=1/[\s^2^(Fo^2^)+(0.0027P)^2^] where P=(Fo^2^+2Fc^2^)/3'
_refine_ls_weighting_scheme calc
_refine_ls_wR_factor_gt 0.0574
_refine_ls_wR_factor_ref 0.0602
_reflns_number_gt 1622
_reflns_number_total 1888
_reflns_threshold_expression I>2\s(I)
_cod_data_source_file hb5110.cif
_cod_data_source_block I
_cod_depositor_comments
;
The following automatic conversions were performed:
'_symmetry_cell_setting' value 'Monoclinic' changed to 'monoclinic'
according to '/home/saulius/struct/CIF-dictionaries/cif_core.dic'
dictionary named 'cif_core.dic' version 2.4.1 from
2010-06-29.

'_exptl_absorpt_correction_type' value 'Multi-scan' changed
to 'multi-scan' according to
'/home/saulius/struct/CIF-dictionaries/cif_core.dic' dictionary named
'cif_core.dic' version 2.4.1 from 2010-06-29.

Automatic conversion script
Id: cif_fix_enum 1527 2010-12-29 10:47:43Z saulius 

The following automatic conversions were performed:

'_symmetry_cell_setting' value 'Monoclinic' changed to 'monoclinic'
according to /home/saulius/struct/CIF-dictionaries/cif_core.dic
dictionary named 'cif_core.dic' version 2.4.1 from
2010-06-29.

'_exptl_absorpt_correction_type' value 'Multi-scan'
changed to 'multi-scan' according to
/home/saulius/struct/CIF-dictionaries/cif_core.dic dictionary named
'cif_core.dic' version 2.4.1 from 2010-06-29.

Automatic conversion script
Id: cif_fix_values 1715 2011-07-08 13:25:40Z adriana 
;
_cod_original_cell_volume 536.18(14)
_cod_original_sg_symbol_H-M 'P 21'
_cod_database_code 2223760
_cod_database_fobs_code 2223760

loop_
_symmetry_equiv_pos_as_xyz
'x, y, z'
'-x, y+1/2, -z'

loop_
_atom_site_type_symbol
_atom_site_label
_atom_site_fract_x
_atom_site_fract_y
_atom_site_fract_z
_atom_site_U_iso_or_equiv
_atom_site_adp_type
_atom_site_calc_flag
_atom_site_refinement_flags
_atom_site_occupancy
_atom_site_disorder_assembly
_atom_site_disorder_group
N N1 0.6038(5) 0.5266(4) 0.75371(15) 0.0421(6) Uani d . 1 . .
Br Br1 0.85905(7) -0.00237(6) 0.598616(19) 0.06409(14) Uani d . 1 . .
O O1 0.9554(5) 0.4693(4) 0.85776(14) 0.0650(7) Uani d . 1 . .
O O2 0.2346(5) 0.6583(3) 0.67773(15) 0.0544(6) Uani d . 1 . .
C C1 0.6620(7) 0.2145(5) 0.5540(2) 0.0525(8) Uani d . 1 . .
H H1A 0.7194 0.2405 0.4943 0.063 Uiso calc R 1 . .
H H1B 0.4651 0.1897 0.5513 0.063 Uiso calc R 1 . .
C C2 0.7160(7) 0.3787(4) 0.61137(19) 0.0492(8) Uani d . 1 . .
H H2A 0.6288 0.4842 0.5838 0.059 Uiso calc R 1 . .
H H2B 0.9134 0.4012 0.6154 0.059 Uiso calc R 1 . .
C C3 0.6075(7) 0.3556(4) 0.7045(2) 0.0489(8) Uani d . 1 . .
H H3A 0.4215 0.3064 0.7004 0.059 Uiso calc R 1 . .
H H3B 0.7228 0.2685 0.7368 0.059 Uiso calc R 1 . .
C C4 0.4095(6) 0.6634(4) 0.7365(2) 0.0415(7) Uani d . 1 . .
C C5 0.4650(6) 0.8063(4) 0.80381(19) 0.0398(7) Uani d . 1 . .
C C6 0.3321(6) 0.9709(5) 0.8172(2) 0.0480(8) Uani d . 1 . .
H H6A 0.1856 1.0083 0.7803 0.058 Uiso calc R 1 . .
C C7 0.4252(8) 1.0770(5) 0.8873(2) 0.0567(9) Uani d . 1 . .
H H7A 0.3434 1.1896 0.8971 0.068 Uiso calc R 1 . .
C C8 0.6392(7) 1.0182(7) 0.94342(19) 0.0571(9) Uani d . 1 . .
H H8A 0.6951 1.0907 0.9912 0.068 Uiso calc R 1 . .
C C9 0.7708(7) 0.8541(5) 0.9298(2) 0.0514(8) Uani d . 1 . .
H H9A 0.9156 0.8158 0.9672 0.062 Uiso calc R 1 . .
C C10 0.6813(6) 0.7490(4) 0.85924(19) 0.0409(7) Uani d . 1 . .
C C11 0.7744(7) 0.5670(4) 0.82773(19) 0.0464(8) Uani d . 1 . .

loop_
_atom_site_aniso_label
_atom_site_aniso_U_11
_atom_site_aniso_U_22
_atom_site_aniso_U_33
_atom_site_aniso_U_12
_atom_site_aniso_U_13
_atom_site_aniso_U_23
N1 0.0494(13) 0.0407(19) 0.0357(11) 0.0000(12) -0.0045(10) -0.0009(12)
Br1 0.0801(2) 0.0547(2) 0.0575(2) 0.0109(2) 0.00154(15) -0.0067(3)
O1 0.0724(15) 0.0709(18) 0.0506(11) 0.0190(15) -0.0163(11) 0.0038(14)
O2 0.0581(14) 0.0549(14) 0.0491(13) 0.0018(11) -0.0188(11) -0.0052(11)
C1 0.061(2) 0.054(2) 0.0415(17) -0.0002(15) -0.0124(16) 0.0022(15)
C2 0.067(2) 0.0421(17) 0.0381(16) -0.0027(15) -0.0032(15) 0.0027(14)
C3 0.066(2) 0.0390(18) 0.0416(16) 0.0025(15) -0.0022(15) 0.0016(14)
C4 0.0398(17) 0.0461(18) 0.0385(16) -0.0046(14) -0.0016(14) 0.0050(13)
C5 0.0417(16) 0.0461(17) 0.0316(14) -0.0081(13) 0.0013(12) 0.0027(12)
C6 0.0529(16) 0.048(2) 0.0428(14) -0.0023(16) -0.0006(12) -0.0015(17)
C7 0.069(2) 0.0488(18) 0.053(2) -0.0096(16) 0.0114(18) -0.0059(15)
C8 0.0614(19) 0.069(3) 0.0406(15) -0.019(2) 0.0050(14) -0.015(2)
C9 0.0483(19) 0.069(2) 0.0363(16) -0.0116(17) -0.0025(15) 0.0002(16)
C10 0.0424(16) 0.0505(17) 0.0300(14) -0.0065(13) 0.0027(13) 0.0042(13)
C11 0.0519(19) 0.0556(19) 0.0314(15) -0.0024(15) -0.0024(14) 0.0040(13)

loop_
_atom_type_symbol
_atom_type_description
_atom_type_scat_dispersion_real
_atom_type_scat_dispersion_imag
_atom_type_scat_source
C C 0.0033 0.0016 'International Tables Vol C Tables 4.2.6.8 and 6.1.1.4'
H H 0.0000 0.0000 'International Tables Vol C Tables 4.2.6.8 and 6.1.1.4'
N N 0.0061 0.0033 'International Tables Vol C Tables 4.2.6.8 and 6.1.1.4'
O O 0.0106 0.0060 'International Tables Vol C Tables 4.2.6.8 and 6.1.1.4'
Br Br -0.2901 2.4595 'International Tables Vol C Tables 4.2.6.8 and 6.1.1.4'

loop_
_geom_angle_atom_site_label_1
_geom_angle_atom_site_label_2
_geom_angle_atom_site_label_3
_geom_angle_site_symmetry_1
_geom_angle_site_symmetry_3
_geom_angle
_geom_angle_publ_flag
C4 N1 C11 . . 112.0(3) ?
C4 N1 C3 . . 122.9(2) ?
C11 N1 C3 . . 124.9(3) ?
C2 C1 Br1 . . 112.2(2) ?
C2 C1 H1A . . 109.2 ?
Br1 C1 H1A . . 109.2 ?
C2 C1 H1B . . 109.2 ?
Br1 C1 H1B . . 109.2 ?
H1A C1 H1B . . 107.9 ?
C1 C2 C3 . . 112.6(3) ?
C1 C2 H2A . . 109.1 ?
C3 C2 H2A . . 109.1 ?
C1 C2 H2B . . 109.1 ?
C3 C2 H2B . . 109.1 ?
H2A C2 H2B . . 107.8 ?
N1 C3 C2 . . 112.5(3) ?
N1 C3 H3A . . 109.1 ?
C2 C3 H3A . . 109.1 ?
N1 C3 H3B . . 109.1 ?
C2 C3 H3B . . 109.1 ?
H3A C3 H3B . . 107.8 ?
O2 C4 N1 . . 124.6(3) ?
O2 C4 C5 . . 129.4(3) ?
N1 C4 C5 . . 106.0(2) ?
C10 C5 C6 . . 121.5(3) ?
C10 C5 C4 . . 108.5(3) ?
C6 C5 C4 . . 130.0(3) ?
C7 C6 C5 . . 117.5(3) ?
C7 C6 H6A . . 121.3 ?
C5 C6 H6A . . 121.3 ?
C6 C7 C8 . . 120.9(4) ?
C6 C7 H7A . . 119.5 ?
C8 C7 H7A . . 119.5 ?
C9 C8 C7 . . 121.3(3) ?
C9 C8 H8A . . 119.3 ?
C7 C8 H8A . . 119.3 ?
C10 C9 C8 . . 117.9(3) ?
C10 C9 H9A . . 121.0 ?
C8 C9 H9A . . 121.0 ?
C9 C10 C5 . . 120.8(3) ?
C9 C10 C11 . . 131.2(3) ?
C5 C10 C11 . . 108.0(3) ?
O1 C11 N1 . . 125.2(3) ?
O1 C11 C10 . . 129.3(3) ?
N1 C11 C10 . . 105.5(3) ?

loop_
_geom_bond_atom_site_label_1
_geom_bond_atom_site_label_2
_geom_bond_site_symmetry_2
_geom_bond_distance
_geom_bond_publ_flag
N1 C4 . 1.395(4) ?
N1 C11 . 1.401(4) ?
N1 C3 . 1.459(4) ?
Br1 C1 . 1.965(3) ?
O1 C11 . 1.210(4) ?
O2 C4 . 1.208(3) ?
C1 C2 . 1.503(4) ?
C1 H1A . 0.9700 ?
C1 H1B . 0.9700 ?
C2 C3 . 1.525(4) ?
C2 H2A . 0.9700 ?
C2 H2B . 0.9700 ?
C3 H3A . 0.9700 ?
C3 H3B . 0.9700 ?
C4 C5 . 1.479(4) ?
C5 C10 . 1.386(4) ?
C5 C6 . 1.387(5) ?
C6 C7 . 1.379(5) ?
C6 H6A . 0.9300 ?
C7 C8 . 1.387(5) ?
C7 H7A . 0.9300 ?
C8 C9 . 1.381(6) ?
C8 H8A . 0.9300 ?
C9 C10 . 1.374(4) ?
C9 H9A . 0.9300 ?
C10 C11 . 1.492(4) ?

loop_
_geom_torsion_atom_site_label_1
_geom_torsion_atom_site_label_2
_geom_torsion_atom_site_label_3
_geom_torsion_atom_site_label_4
_geom_torsion_site_symmetry_1
_geom_torsion_site_symmetry_2
_geom_torsion_site_symmetry_3
_geom_torsion_site_symmetry_4
_geom_torsion
_geom_torsion_publ_flag
Br1 C1 C2 C3 . . . . -64.1(4) ?
C4 N1 C3 C2 . . . . 74.3(4) ?
C11 N1 C3 C2 . . . . -111.8(3) ?
C1 C2 C3 N1 . . . . -167.3(3) ?
C11 N1 C4 O2 . . . . -178.0(3) ?
C3 N1 C4 O2 . . . . -3.4(5) ?
C11 N1 C4 C5 . . . . 1.7(3) ?
C3 N1 C4 C5 . . . . 176.3(3) ?
O2 C4 C5 C10 . . . . 178.1(3) ?
N1 C4 C5 C10 . . . . -1.6(3) ?
O2 C4 C5 C6 . . . . 0.0(5) ?
N1 C4 C5 C6 . . . . -179.6(3) ?
C10 C5 C6 C7 . . . . 0.7(4) ?
C4 C5 C6 C7 . . . . 178.6(3) ?
C5 C6 C7 C8 . . . . -1.7(5) ?
C6 C7 C8 C9 . . . . 1.7(5) ?
C7 C8 C9 C10 . . . . -0.8(5) ?
C8 C9 C10 C5 . . . . -0.2(5) ?
C8 C9 C10 C11 . . . . -178.9(3) ?
C6 C5 C10 C9 . . . . 0.2(4) ?
C4 C5 C10 C9 . . . . -178.1(3) ?
C6 C5 C10 C11 . . . . 179.1(3) ?
C4 C5 C10 C11 . . . . 0.9(3) ?
C4 N1 C11 O1 . . . . 178.3(3) ?
C3 N1 C11 O1 . . . . 3.8(5) ?
C4 N1 C11 C10 . . . . -1.1(3) ?
C3 N1 C11 C10 . . . . -175.6(3) ?
C9 C10 C11 O1 . . . . -0.5(5) ?
C5 C10 C11 O1 . . . . -179.3(3) ?
C9 C10 C11 N1 . . . . 178.9(3) ?
C5 C10 C11 N1 . . . . 0.1(3) ?

loop_
_cod_related_entry_id
_cod_related_entry_database
_cod_related_entry_code
1 ChemSpider 20311
